data_1577055
loop_
_publ_author_name
'Das, Rajorshi'
'Seethapathy, Logeshwari'
'M, Rohith'
'Hazra, Chinmoy Kumar'
'Samanta, Jayanta'
'Pramanik, Susnata'

_publ_section_title
;
 One System, Three Functions: An Electroactive Reconfigurable Organic
 Receptor for Adaptive Binding, Information Encoding, and Metal-Free
 Oxidation
;
_journal_name_full 'Materials Horizons'
_journal_paper_doi 10.1039/D5MH02406D
_journal_year 2026
_chemical_formula_moiety 'C24 H27 N6, C14 H10, 3(F6 P)'
_chemical_formula_sum 'C38 H37 F18 N6 P3'
_chemical_formula_weight 1012.64
_space_group_crystal_system monoclinic
_space_group_IT_number 14
_space_group_name_Hall '-P 2ybc'
_space_group_name_H-M_alt 'P 1 21/c 1'
_atom_sites_solution_hydrogens geom
_atom_sites_solution_primary dual
_audit_creation_date 2025-07-27
_audit_creation_method
;
Olex2 1.5
(compiled 2024.02.16 svn.r378c4104 for OlexSys, GUI svn.r6928)
;
_audit_update_record
;
2025-07-27 deposited with the CCDC.	2026-04-02 downloaded from the CCDC.
;
_cell_angle_alpha 90
_cell_angle_beta 110.995(11)
_cell_angle_gamma 90
_cell_formula_units_Z 4
_cell_length_a 14.650(6)
_cell_length_b 24.299(9)
_cell_length_c 13.101(4)
_cell_measurement_reflns_used 675
_cell_measurement_temperature 273.15
_cell_measurement_theta_max 22.36
_cell_measurement_theta_min 2.20
_cell_volume 4354(3)
_computing_molecular_graphics 'Olex2 1.5 (Dolomanov et al., 2009)'
_computing_publication_material 'Olex2 1.5 (Dolomanov et al., 2009)'
_computing_structure_refinement 'SHELXL 2019/3 (Sheldrick, 2015)'
_computing_structure_solution 'SHELXT 2018/2 (Sheldrick, 2018)'
_diffrn_ambient_temperature 273.15
_diffrn_detector 'CCD area detector'
_diffrn_detector_area_resol_mean 7.9
_diffrn_detector_type 'Bruker SMART CCD 1K area detector'
_diffrn_measured_fraction_theta_full 0.999
_diffrn_measured_fraction_theta_max 0.969
_diffrn_measurement_device 'three-circle diffractometer'
_diffrn_measurement_device_type 'Bruker SMART CCD 1K area detector'
_diffrn_measurement_method '\w scans'
_diffrn_radiation_monochromator graphite
_diffrn_radiation_probe x-ray
_diffrn_radiation_type MoK\a
_diffrn_radiation_wavelength 0.71073
_diffrn_reflns_av_R_equivalents 0.0749
_diffrn_reflns_av_unetI/netI 0.0518
_diffrn_reflns_Laue_measured_fraction_full 0.999
_diffrn_reflns_Laue_measured_fraction_max 0.969
_diffrn_reflns_limit_h_max 18
_diffrn_reflns_limit_h_min -16
_diffrn_reflns_limit_k_max 30
_diffrn_reflns_limit_k_min -29
_diffrn_reflns_limit_l_max 16
_diffrn_reflns_limit_l_min -16
_diffrn_reflns_number 48675
_diffrn_reflns_point_group_measured_fraction_full 0.999
_diffrn_reflns_point_group_measured_fraction_max 0.969
_diffrn_reflns_theta_full 25.242
_diffrn_reflns_theta_max 26.845
_diffrn_reflns_theta_min 1.979
_diffrn_source 'sealed X-ray tube'
_diffrn_source_target Mo
_exptl_absorpt_coefficient_mu 0.251
_exptl_absorpt_correction_T_max 0.728
_exptl_absorpt_correction_T_min 0.471
_exptl_absorpt_correction_type multi-scan
_exptl_crystal_colour 'clear brownish red'
_exptl_crystal_colour_lustre clear
_exptl_crystal_colour_modifier brownish
_exptl_crystal_colour_primary red
_exptl_crystal_density_diffrn 1.545
_exptl_crystal_description block
_exptl_crystal_F_000 2056
_exptl_crystal_size_max 0.31
_exptl_crystal_size_mid 0.11
_exptl_crystal_size_min 0.09
_refine_diff_density_max 0.449
_refine_diff_density_min -0.407
_refine_diff_density_rms 0.058
_refine_ls_extinction_method none
_refine_ls_goodness_of_fit_ref 1.038
_refine_ls_hydrogen_treatment constr
_refine_ls_matrix_type full
_refine_ls_number_parameters 644
_refine_ls_number_reflns 9069
_refine_ls_number_restraints 327
_refine_ls_restrained_S_all 1.176
_refine_ls_R_factor_all 0.1334
_refine_ls_R_factor_gt 0.0854
_refine_ls_shift/su_max 0.000
_refine_ls_shift/su_mean 0.000
_refine_ls_structure_factor_coef Fsqd
_refine_ls_weighting_details 'w=1/[\s^2^(Fo^2^)+(0.0939P)^2^+5.4718P] where P=(Fo^2^+2Fc^2^)/3'
_refine_ls_weighting_scheme calc
_refine_ls_wR_factor_gt 0.2053
_refine_ls_wR_factor_ref 0.2363
_reflns_Friedel_coverage 0.000
_reflns_number_gt 5596
_reflns_number_total 9069
_reflns_threshold_expression 'I > 2\s(I)'
_cod_data_source_file d5mh02406d2.cif
_cod_data_source_block tetant_a
_cod_database_code 1577055
_shelx_shelxl_version_number 2019/3
_shelx_space_group_comment
;
The symmetry employed for this shelxl refinement is uniquely defined
by the following loop, which should always be used as a source of
symmetry information in preference to the above space-group names.
They are only intended as comments.
;
_shelx_estimated_absorpt_t_max 0.978
_shelx_estimated_absorpt_t_min 0.926
_olex2_refinement_description
;
1. Fixed Uiso
 At 1.2 times of:
  All C(H) groups, All C(H,H) groups
 At 1.5 times of:
  All C(H,H,H) groups
2. Restrained distances
 P3-F17 \\sim P3-F18A
 with sigma of 0.02
 F17-F17A \\sim F18A-F17A
 with sigma of 0.02
 F18A-F16 \\sim F18A-F13A \\sim F18A-F15 \\sim F18A-F14A \\sim F16-F13A \\sim
F16-F15 \\sim F16-F14A ~
 F16A-F17A \\sim F16A-F13 \\sim F15A-F18 \\sim F14-F17 \\sim F14-F17A \\sim
F14-F13 \\sim F17-F17A ~
 F17-F13 \\sim F15-F14A \\sim F17A-F13
 with sigma of 0.04
 P3-F18A \\sim P3-F16 \\sim P3-F13A \\sim P3-F16A \\sim P3-F15A \\sim P3-F14
\\sim P3-F17 \\sim P3-F18 ~
 P3-F15 \\sim P3-F14A \\sim P3-F17A \\sim P3-F13
 with sigma of 0.02
3. Uiso/Uaniso restraints and constraints
P3 \\sim F13 \\sim F13A \\sim F14 \\sim F14A \\sim F15 \\sim F15A \\sim F16
\\sim F16A \\sim F17 \\sim F17A \\sim F18 \\sim F18A: within 2A with sigma of
0.04 and sigma for terminal atoms of 0.08 within 2A
Uanis(P3) \\sim Ueq, Uanis(F17) \\sim Ueq, Uanis(F15) \\sim Ueq, Uanis(F18)
\\sim Ueq, Uanis(F16) \\sim Ueq, Uanis(F13) \\sim Ueq, Uanis(F14A) \\sim Ueq,
Uanis(F16A) \\sim Ueq, Uanis(F17A) \\sim Ueq, Uanis(F14) \\sim Ueq, Uanis(F13A)
\\sim Ueq, Uanis(F15A) \\sim Ueq, Uanis(F18A) \\sim Ueq: with sigma of 0.04 and
sigma for terminal atoms of 0.04
4. Others
 Sof(F13A)=Sof(F14A)=Sof(F15A)=Sof(F16A)=Sof(F17A)=Sof(F18A)=1-FVAR(1)
 Sof(F13)=Sof(F14)=Sof(F15)=Sof(F16)=Sof(F17)=Sof(F18)=FVAR(1)
5.a Secondary CH2 refined with riding coordinates:
 C9(H9A,H9B), C16(H16A,H16B), C23(H23A,H23B)
5.b Aromatic/amide H refined with riding coordinates:
 C5(H5), C6(H6), C7(H7), C8(H8), C12(H12), C13(H13), C14(H14), C15(H15),
 C19(H19), C20(H20), C21(H21), C22(H22), C25(H25), C26(H26), C27(H27), C28(H28),
  C32(H32), C33(H33), C34(H34), C35(H35), C37(H37), C38(H38)
5.c Idealised Me refined as rotating group:
 C10(H10A,H10B,H10C), C17(H17A,H17B,H17C), C24(H24A,H24B,H24C)
;
_olex2_submission_special_instructions 'No special instructions were received'

loop_
_space_group_symop_operation_xyz
'x, y, z'
'-x, y+1/2, -z+1/2'
'-x, -y, -z'
'x, -y-1/2, z-1/2'

loop_
_atom_site_label
_atom_site_type_symbol
_atom_site_fract_x
_atom_site_fract_y
_atom_site_fract_z
_atom_site_U_iso_or_equiv
_atom_site_adp_type
_atom_site_occupancy
_atom_site_site_symmetry_order
_atom_site_calc_flag
_atom_site_refinement_flags_posn
_atom_site_refinement_flags_adp
_atom_site_refinement_flags_occupancy
_atom_site_disorder_assembly
_atom_site_disorder_group
N1 N 0.15519(19) 0.24924(12) 0.5348(2) 0.0374(6) Uani 1 1 d . . . . .
N2 N 0.0099(2) 0.19613(12) 0.4706(2) 0.0381(7) Uani 1 1 d . . . . .
N3 N 0.0001(2) 0.29348(12) 0.4699(2) 0.0387(7) Uani 1 1 d . . . . .
N4 N 0.2370(2) 0.44966(13) 0.5694(3) 0.0504(8) Uani 1 1 d . . . . .
N5 N 0.2728(3) 0.05506(14) 0.5989(3) 0.0536(8) Uani 1 1 d . . . . .
N6 N -0.3486(2) 0.23327(14) 0.3120(2) 0.0487(8) Uani 1 1 d . . . . .
C1 C 0.0981(2) 0.29389(14) 0.5113(2) 0.0355(7) Uani 1 1 d . . . . .
C2 C 0.1065(2) 0.20156(14) 0.5144(2) 0.0356(7) Uani 1 1 d . . . . .
C3 C -0.0395(2) 0.24352(14) 0.4498(2) 0.0343(7) Uani 1 1 d . . . . .
C4 C 0.1471(2) 0.34872(14) 0.5319(3) 0.0381(8) Uani 1 1 d . . . . .
C5 C 0.0945(3) 0.39590(17) 0.5317(4) 0.0601(11) Uani 1 1 d . . . . .
H5 H 0.027776 0.393886 0.518046 0.072 Uiso 1 1 calc R U . . .
C6 C 0.1412(3) 0.44545(18) 0.5516(5) 0.0728(14) Uani 1 1 d . . . . .
H6 H 0.105859 0.477066 0.552877 0.087 Uiso 1 1 calc R U . . .
C7 C 0.2887(3) 0.40488(17) 0.5695(3) 0.0523(10) Uani 1 1 d . . . . .
H7 H 0.355067 0.408055 0.581954 0.063 Uiso 1 1 calc R U . . .
C8 C 0.2458(3) 0.35424(17) 0.5515(3) 0.0498(9) Uani 1 1 d . . . . .
H8 H 0.283220 0.323202 0.552446 0.060 Uiso 1 1 calc R U . . .
C9 C 0.2857(4) 0.50524(18) 0.5880(4) 0.0738(14) Uani 1 1 d . . . . .
H9A H 0.355313 0.500318 0.604802 0.089 Uiso 1 1 calc R U . . .
H9B H 0.260142 0.526564 0.521177 0.089 Uiso 1 1 calc R U . . .
C10 C 0.2709(5) 0.5362(3) 0.6774(6) 0.120(2) Uani 1 1 d . . . . .
H10A H 0.203391 0.546529 0.656143 0.180 Uiso 1 1 calc R U . . .
H10B H 0.310834 0.568712 0.692600 0.180 Uiso 1 1 calc R U . . .
H10C H 0.288857 0.513621 0.741687 0.180 Uiso 1 1 calc R U . . .
C11 C 0.1650(2) 0.14987(14) 0.5442(3) 0.0384(8) Uani 1 1 d . . . . .
C12 C 0.2655(3) 0.15134(17) 0.5921(4) 0.0599(11) Uani 1 1 d . . . . .
H12 H 0.297985 0.184951 0.606084 0.072 Uiso 1 1 calc R U . . .
C13 C 0.3173(3) 0.10337(19) 0.6189(4) 0.0650(12) Uani 1 1 d . . . . .
H13 H 0.385075 0.104711 0.651778 0.078 Uiso 1 1 calc R U . . .
C14 C 0.1753(4) 0.05232(18) 0.5540(4) 0.0725(14) Uani 1 1 d . . . . .
H14 H 0.144725 0.018131 0.541564 0.087 Uiso 1 1 calc R U . . .
C15 C 0.1198(3) 0.09919(17) 0.5260(4) 0.0617(11) Uani 1 1 d . . . . .
H15 H 0.052078 0.096788 0.494978 0.074 Uiso 1 1 calc R U . . .
C16 C 0.3326(4) 0.00297(19) 0.6282(4) 0.0728(13) Uani 1 1 d . . . . .
H16A H 0.296542 -0.026707 0.581587 0.087 Uiso 1 1 calc R U . . .
H16B H 0.392836 0.008171 0.614345 0.087 Uiso 1 1 calc R U . . .
C17 C 0.3560(5) -0.0124(3) 0.7410(5) 0.112(2) Uani 1 1 d . . . . .
H17A H 0.394650 -0.045428 0.756042 0.169 Uiso 1 1 calc R U . . .
H17B H 0.296679 -0.018838 0.754535 0.169 Uiso 1 1 calc R U . . .
H17C H 0.392250 0.016660 0.787499 0.169 Uiso 1 1 calc R U . . .
C18 C -0.1484(2) 0.24006(14) 0.4002(3) 0.0372(8) Uani 1 1 d . . . . .
C19 C -0.1946(3) 0.19039(16) 0.3625(3) 0.0467(9) Uani 1 1 d . . . . .
H19 H -0.157813 0.158703 0.366930 0.056 Uiso 1 1 calc R U . . .
C20 C -0.2945(3) 0.18799(17) 0.3187(3) 0.0522(10) Uani 1 1 d . . . . .
H20 H -0.325215 0.154564 0.293424 0.063 Uiso 1 1 calc R U . . .
C21 C -0.3054(3) 0.28179(17) 0.3471(3) 0.0485(9) Uani 1 1 d . . . . .
H21 H -0.343681 0.312964 0.341512 0.058 Uiso 1 1 calc R U . . .
C22 C -0.2058(3) 0.28621(15) 0.3911(3) 0.0438(8) Uani 1 1 d . . . . .
H22 H -0.176797 0.320213 0.414760 0.053 Uiso 1 1 calc R U . . .
C23 C -0.4580(3) 0.2292(2) 0.2683(4) 0.0688(13) Uani 1 1 d . . . . .
H23A H -0.476886 0.191054 0.251516 0.083 Uiso 1 1 calc R U . . .
H23B H -0.482669 0.241295 0.324106 0.083 Uiso 1 1 calc R U . . .
C24 C -0.5030(3) 0.2629(2) 0.1687(5) 0.0902(17) Uani 1 1 d . . . . .
H24A H -0.477681 0.251677 0.113742 0.135 Uiso 1 1 calc R U . . .
H24B H -0.487913 0.301031 0.185966 0.135 Uiso 1 1 calc R U . . .
H24C H -0.572636 0.257937 0.141703 0.135 Uiso 1 1 calc R U . . .
C25 C 0.1122(4) 0.1962(2) 0.2659(3) 0.0668(13) Uani 1 1 d . . . . .
H25 H 0.088844 0.160251 0.256417 0.080 Uiso 1 1 calc R U . . .
C26 C 0.2091(4) 0.2055(3) 0.3063(4) 0.0814(17) Uani 1 1 d . . . . .
H26 H 0.251772 0.175696 0.323886 0.098 Uiso 1 1 calc R U . . .
C27 C 0.2472(4) 0.2591(3) 0.3226(4) 0.0757(15) Uani 1 1 d . . . . .
H27 H 0.314552 0.264398 0.350486 0.091 Uiso 1 1 calc R U . . .
C28 C 0.1866(3) 0.3034(2) 0.2979(3) 0.0633(12) Uani 1 1 d . . . . .
H28 H 0.212905 0.338662 0.309541 0.076 Uiso 1 1 calc R U . . .
C29 C 0.0836(3) 0.29635(17) 0.2545(3) 0.0475(9) Uani 1 1 d . . . . .
C30 C 0.0445(3) 0.24142(17) 0.2372(3) 0.0481(9) Uani 1 1 d . . . . .
C31 C -0.1208(3) 0.2780(2) 0.1659(3) 0.0552(11) Uani 1 1 d . . . . .
C32 C -0.2251(4) 0.2707(3) 0.1197(3) 0.0725(14) Uani 1 1 d . . . . .
H32 H -0.251017 0.235286 0.107676 0.087 Uiso 1 1 calc R U . . .
C33 C -0.2853(4) 0.3142(4) 0.0937(4) 0.0909(19) Uani 1 1 d . . . . .
H33 H -0.352540 0.308675 0.063537 0.109 Uiso 1 1 calc R U . . .
C34 C -0.2481(4) 0.3678(3) 0.1114(4) 0.096(2) Uani 1 1 d . . . . .
H34 H -0.291145 0.397353 0.092221 0.116 Uiso 1 1 calc R U . . .
C35 C -0.1510(4) 0.3775(2) 0.1558(4) 0.0796(15) Uani 1 1 d . . . . .
H35 H -0.128289 0.413524 0.168058 0.096 Uiso 1 1 calc R U . . .
C36 C -0.0822(3) 0.33233(19) 0.1844(3) 0.0557(10) Uani 1 1 d . . . . .
C37 C -0.0562(3) 0.23385(19) 0.1939(3) 0.0559(10) Uani 1 1 d . . . . .
H37 H -0.081045 0.198224 0.183315 0.067 Uiso 1 1 calc R U . . .
C38 C 0.0182(3) 0.34066(18) 0.2280(3) 0.0524(10) Uani 1 1 d . . . . .
H38 H 0.042439 0.376399 0.239702 0.063 Uiso 1 1 calc R U . . .
P3 P -0.47557(11) 0.37374(6) 0.47139(12) 0.0758(4) Uani 1 1 d D U . . .
F13 F -0.4589(8) 0.3840(4) 0.3625(7) 0.118(4) Uani 0.620(13) 1 d D U P A 1
F13A F -0.4916(17) 0.3652(10) 0.3468(9) 0.170(9) Uani 0.380(13) 1 d D U P A 2
F14 F -0.4958(11) 0.3697(6) 0.5747(9) 0.159(6) Uani 0.620(13) 1 d D U P A 1
F14A F -0.4601(16) 0.3687(7) 0.5991(9) 0.127(8) Uani 0.380(13) 1 d D U P A 2
F15 F -0.5894(5) 0.3820(7) 0.4080(7) 0.146(4) Uani 0.620(13) 1 d D U P A 1
F15A F -0.531(2) 0.4276(7) 0.4656(19) 0.158(7) Uani 0.380(13) 1 d D U P A 2
F16 F -0.4782(12) 0.3104(3) 0.4525(11) 0.152(5) Uani 0.620(13) 1 d D U P A 1
F16A F -0.5713(9) 0.3421(8) 0.459(2) 0.169(7) Uani 0.380(13) 1 d D U P A 2
F17 F -0.3616(6) 0.3682(6) 0.5249(10) 0.171(5) Uani 0.620(13) 1 d D U P A 1
F17A F -0.4178(13) 0.3178(6) 0.4967(14) 0.110(6) Uani 0.380(13) 1 d D U P A 2
F18 F -0.4633(10) 0.4374(3) 0.4844(8) 0.127(3) Uani 0.620(13) 1 d D U P A 1
F18A F -0.3722(12) 0.3988(10) 0.5020(18) 0.207(11) Uani 0.380(13) 1 d D U P A 2
P1 P 0.54795(9) -0.09862(6) 0.59641(11) 0.0670(4) Uani 1 1 d . . . . .
F1 F 0.6522(2) -0.08395(16) 0.5950(3) 0.1188(13) Uani 1 1 d . . . . .
F2 F 0.4432(2) -0.11376(16) 0.5996(3) 0.1012(10) Uani 1 1 d . . . . .
F3 F 0.5519(3) -0.15488(16) 0.5424(3) 0.1286(14) Uani 1 1 d . . . . .
F4 F 0.5984(2) -0.1270(2) 0.7098(3) 0.1274(15) Uani 1 1 d . . . . .
F5 F 0.5457(3) -0.04336(19) 0.6568(5) 0.175(2) Uani 1 1 d . . . . .
F6 F 0.4965(3) -0.0733(2) 0.4821(4) 0.182(2) Uani 1 1 d . . . . .
P2 P -0.04889(13) 0.02770(7) 0.23503(14) 0.0955(5) Uani 1 1 d . . . . .
F7 F 0.0051(4) -0.0147(2) 0.1801(4) 0.1550(17) Uani 1 1 d . . . . .
F8 F -0.0955(5) 0.0653(2) 0.2961(5) 0.205(3) Uani 1 1 d . . . . .
F9 F 0.0465(4) 0.0627(2) 0.2749(4) 0.186(2) Uani 1 1 d . . . . .
F10 F -0.0829(4) 0.0579(2) 0.1241(4) 0.178(2) Uani 1 1 d . . . . .
F11 F -0.1378(3) -0.0117(2) 0.1953(4) 0.1476(17) Uani 1 1 d . . . . .
F12 F -0.0045(4) -0.0065(2) 0.3451(3) 0.1469(16) Uani 1 1 d . . . . .

loop_
_atom_site_aniso_label
_atom_site_aniso_U_11
_atom_site_aniso_U_22
_atom_site_aniso_U_33
_atom_site_aniso_U_23
_atom_site_aniso_U_13
_atom_site_aniso_U_12
N1 0.0335(15) 0.0446(17) 0.0333(14) 0.0030(12) 0.0111(12) 0.0044(13)
N2 0.0375(16) 0.0410(17) 0.0342(14) 0.0006(12) 0.0111(12) 0.0020(12)
N3 0.0373(16) 0.0432(17) 0.0346(14) 0.0011(12) 0.0118(12) 0.0031(13)
N4 0.0479(19) 0.0439(19) 0.0581(19) 0.0052(15) 0.0174(15) -0.0055(15)
N5 0.055(2) 0.052(2) 0.0550(19) 0.0055(16) 0.0205(16) 0.0185(17)
N6 0.0369(16) 0.061(2) 0.0469(17) 0.0046(15) 0.0135(14) 0.0005(15)
C1 0.0393(19) 0.044(2) 0.0248(15) 0.0033(14) 0.0130(13) 0.0038(15)
C2 0.0370(18) 0.041(2) 0.0282(15) -0.0020(14) 0.0111(13) 0.0028(15)
C3 0.0362(18) 0.041(2) 0.0279(15) 0.0021(14) 0.0142(13) 0.0032(15)
C4 0.0417(19) 0.041(2) 0.0324(16) 0.0033(14) 0.0141(14) 0.0028(15)
C5 0.043(2) 0.046(2) 0.095(3) 0.006(2) 0.029(2) 0.0048(18)
C6 0.056(3) 0.040(2) 0.122(4) 0.008(2) 0.032(3) 0.007(2)
C7 0.039(2) 0.062(3) 0.055(2) -0.0060(19) 0.0162(17) -0.0038(19)
C8 0.039(2) 0.052(2) 0.056(2) -0.0062(18) 0.0127(17) 0.0038(17)
C9 0.074(3) 0.049(3) 0.095(4) 0.005(2) 0.026(3) -0.017(2)
C10 0.137(6) 0.080(4) 0.153(6) -0.049(4) 0.065(5) -0.042(4)
C11 0.0393(19) 0.044(2) 0.0331(17) 0.0019(14) 0.0139(14) 0.0062(15)
C12 0.041(2) 0.047(2) 0.086(3) 0.002(2) 0.016(2) 0.0011(18)
C13 0.036(2) 0.061(3) 0.094(3) 0.005(2) 0.018(2) 0.011(2)
C14 0.065(3) 0.041(2) 0.095(4) -0.001(2) 0.010(3) 0.003(2)
C15 0.040(2) 0.048(2) 0.083(3) -0.001(2) 0.004(2) 0.0024(18)
C16 0.073(3) 0.054(3) 0.088(3) 0.009(2) 0.025(3) 0.032(2)
C17 0.138(6) 0.098(5) 0.106(5) 0.041(4) 0.050(4) 0.058(4)
C18 0.0398(18) 0.044(2) 0.0299(16) 0.0045(14) 0.0152(14) 0.0039(15)
C19 0.046(2) 0.045(2) 0.048(2) 0.0027(17) 0.0158(17) 0.0028(17)
C20 0.045(2) 0.051(2) 0.057(2) 0.0015(18) 0.0141(18) -0.0014(18)
C21 0.043(2) 0.054(2) 0.050(2) 0.0010(18) 0.0174(17) 0.0078(18)
C22 0.043(2) 0.043(2) 0.045(2) 0.0000(16) 0.0155(16) 0.0019(16)
C23 0.037(2) 0.081(3) 0.085(3) 0.001(3) 0.018(2) -0.001(2)
C24 0.049(3) 0.093(4) 0.100(4) 0.002(3) -0.008(3) 0.014(3)
C25 0.095(4) 0.069(3) 0.044(2) 0.005(2) 0.035(2) 0.021(3)
C26 0.083(4) 0.115(5) 0.052(3) 0.013(3) 0.031(3) 0.049(4)
C27 0.051(3) 0.129(5) 0.048(2) 0.002(3) 0.019(2) 0.018(3)
C28 0.059(3) 0.094(4) 0.039(2) -0.003(2) 0.0210(19) -0.007(2)
C29 0.053(2) 0.063(3) 0.0295(17) -0.0002(17) 0.0185(16) 0.0023(19)
C30 0.057(2) 0.061(3) 0.0301(17) -0.0012(16) 0.0209(16) 0.0050(19)
C31 0.054(2) 0.085(3) 0.0291(18) -0.0018(19) 0.0178(17) -0.003(2)
C32 0.060(3) 0.124(4) 0.036(2) -0.003(2) 0.020(2) -0.013(3)
C33 0.052(3) 0.169(7) 0.050(3) 0.007(4) 0.017(2) 0.009(4)
C34 0.072(4) 0.151(6) 0.058(3) 0.007(4) 0.014(3) 0.049(4)
C35 0.083(4) 0.096(4) 0.054(3) 0.002(3) 0.019(3) 0.029(3)
C36 0.062(3) 0.071(3) 0.0350(19) -0.0001(19) 0.0189(18) 0.010(2)
C37 0.069(3) 0.066(3) 0.039(2) -0.0029(19) 0.0256(19) -0.010(2)
C38 0.065(3) 0.057(3) 0.0367(19) -0.0030(17) 0.0195(18) -0.005(2)
P3 0.0829(10) 0.0707(9) 0.0841(9) -0.0046(7) 0.0425(8) 0.0040(7)
F13 0.159(8) 0.114(6) 0.131(7) 0.015(5) 0.111(7) 0.009(5)
F13A 0.208(16) 0.183(17) 0.066(7) -0.017(8) -0.014(8) 0.108(13)
F14 0.199(11) 0.193(10) 0.135(9) 0.046(8) 0.121(9) 0.097(8)
F14A 0.216(18) 0.085(8) 0.056(6) -0.010(5) 0.021(8) -0.016(10)
F15 0.077(5) 0.220(12) 0.136(7) 0.002(7) 0.031(4) -0.022(6)
F15A 0.205(18) 0.108(11) 0.204(15) 0.047(10) 0.126(15) 0.065(11)
F16 0.239(13) 0.075(5) 0.185(10) -0.034(6) 0.127(10) -0.032(7)
F16A 0.066(7) 0.179(15) 0.245(19) -0.031(13) 0.037(9) -0.033(9)
F17 0.096(6) 0.162(11) 0.217(10) 0.029(8) 0.009(6) 0.026(7)
F17A 0.124(10) 0.109(11) 0.129(11) 0.049(9) 0.085(9) 0.068(9)
F18 0.167(9) 0.068(4) 0.161(7) -0.022(4) 0.075(7) -0.012(5)
F18A 0.133(14) 0.186(18) 0.283(19) 0.088(15) 0.052(13) -0.072(13)
P1 0.0587(7) 0.0711(8) 0.0716(8) 0.0058(6) 0.0236(6) 0.0092(6)
F1 0.088(2) 0.121(3) 0.169(4) 0.002(3) 0.072(2) -0.016(2)
F2 0.0566(17) 0.139(3) 0.105(2) 0.006(2) 0.0251(16) 0.0002(18)
F3 0.129(3) 0.113(3) 0.141(3) -0.055(2) 0.045(3) 0.003(2)
F4 0.077(2) 0.215(5) 0.074(2) 0.030(2) 0.0080(17) 0.004(2)
F5 0.103(3) 0.123(3) 0.300(7) -0.088(4) 0.073(4) 0.001(3)
F6 0.132(4) 0.230(6) 0.162(4) 0.131(4) 0.025(3) 0.019(3)
P2 0.1056(12) 0.0894(11) 0.0906(11) -0.0133(9) 0.0341(10) -0.0354(10)
F7 0.154(4) 0.182(5) 0.146(4) -0.036(3) 0.075(3) -0.010(3)
F8 0.206(6) 0.175(5) 0.224(6) -0.088(4) 0.067(5) 0.044(4)
F9 0.187(5) 0.203(5) 0.154(4) -0.022(4) 0.044(4) -0.122(4)
F10 0.193(5) 0.173(5) 0.132(4) 0.043(3) 0.013(3) -0.031(4)
F11 0.120(3) 0.175(4) 0.157(4) -0.052(3) 0.060(3) -0.073(3)
F12 0.168(4) 0.153(4) 0.116(3) 0.013(3) 0.045(3) -0.025(3)

loop_
_atom_type_symbol
_atom_type_description
_atom_type_scat_dispersion_real
_atom_type_scat_dispersion_imag
_atom_type_scat_source
C C 0.0033 0.0016 'International Tables Vol C Tables 4.2.6.8 and 6.1.1.4'
H H 0.0000 0.0000 'International Tables Vol C Tables 4.2.6.8 and 6.1.1.4'
F F 0.0171 0.0103 'International Tables Vol C Tables 4.2.6.8 and 6.1.1.4'
N N 0.0061 0.0033 'International Tables Vol C Tables 4.2.6.8 and 6.1.1.4'
P P 0.1023 0.0942 'International Tables Vol C Tables 4.2.6.8 and 6.1.1.4'

loop_
_geom_angle_atom_site_label_1
_geom_angle_atom_site_label_2
_geom_angle_atom_site_label_3
_geom_angle
_geom_angle_site_symmetry_1
_geom_angle_site_symmetry_3
_geom_angle_publ_flag
C2 N1 C1 114.4(3) . . ?
C2 N2 C3 114.7(3) . . ?
C3 N3 C1 114.5(3) . . ?
C6 N4 C9 120.2(4) . . ?
C7 N4 C6 120.0(3) . . ?
C7 N4 C9 119.9(4) . . ?
C13 N5 C14 120.3(3) . . ?
C13 N5 C16 119.6(4) . . ?
C14 N5 C16 120.1(4) . . ?
C20 N6 C23 119.8(4) . . ?
C21 N6 C20 120.3(3) . . ?
C21 N6 C23 119.9(3) . . ?
N1 C1 N3 125.3(3) . . ?
N1 C1 C4 117.5(3) . . ?
N3 C1 C4 117.1(3) . . ?
N1 C2 C11 117.6(3) . . ?
N2 C2 N1 125.6(3) . . ?
N2 C2 C11 116.9(3) . . ?
N2 C3 C18 117.2(3) . . ?
N3 C3 N2 125.5(3) . . ?
N3 C3 C18 117.4(3) . . ?
C5 C4 C1 120.6(3) . . ?
C5 C4 C8 117.8(3) . . ?
C8 C4 C1 121.6(3) . . ?
C4 C5 H5 120.3 . . ?
C6 C5 C4 119.4(4) . . ?
C6 C5 H5 120.3 . . ?
N4 C6 C5 121.5(4) . . ?
N4 C6 H6 119.2 . . ?
C5 C6 H6 119.2 . . ?
N4 C7 H7 119.6 . . ?
N4 C7 C8 120.9(4) . . ?
C8 C7 H7 119.6 . . ?
C4 C8 H8 119.8 . . ?
C7 C8 C4 120.4(4) . . ?
C7 C8 H8 119.8 . . ?
N4 C9 H9A 109.0 . . ?
N4 C9 H9B 109.0 . . ?
H9A C9 H9B 107.8 . . ?
C10 C9 N4 113.0(4) . . ?
C10 C9 H9A 109.0 . . ?
C10 C9 H9B 109.0 . . ?
C9 C10 H10A 109.5 . . ?
C9 C10 H10B 109.5 . . ?
C9 C10 H10C 109.5 . . ?
H10A C10 H10B 109.5 . . ?
H10A C10 H10C 109.5 . . ?
H10B C10 H10C 109.5 . . ?
C12 C11 C2 121.1(3) . . ?
C15 C11 C2 120.8(3) . . ?
C15 C11 C12 118.0(3) . . ?
C11 C12 H12 120.0 . . ?
C13 C12 C11 120.0(4) . . ?
C13 C12 H12 120.0 . . ?
N5 C13 C12 121.1(4) . . ?
N5 C13 H13 119.4 . . ?
C12 C13 H13 119.4 . . ?
N5 C14 H14 119.5 . . ?
N5 C14 C15 120.9(4) . . ?
C15 C14 H14 119.5 . . ?
C11 C15 H15 120.2 . . ?
C14 C15 C11 119.7(4) . . ?
C14 C15 H15 120.2 . . ?
N5 C16 H16A 109.1 . . ?
N5 C16 H16B 109.1 . . ?
H16A C16 H16B 107.9 . . ?
C17 C16 N5 112.4(4) . . ?
C17 C16 H16A 109.1 . . ?
C17 C16 H16B 109.1 . . ?
C16 C17 H17A 109.5 . . ?
C16 C17 H17B 109.5 . . ?
C16 C17 H17C 109.5 . . ?
H17A C17 H17B 109.5 . . ?
H17A C17 H17C 109.5 . . ?
H17B C17 H17C 109.5 . . ?
C19 C18 C3 120.9(3) . . ?
C22 C18 C3 121.0(3) . . ?
C22 C18 C19 118.1(3) . . ?
C18 C19 H19 120.0 . . ?
C20 C19 C18 120.0(4) . . ?
C20 C19 H19 120.0 . . ?
N6 C20 C19 120.7(4) . . ?
N6 C20 H20 119.6 . . ?
C19 C20 H20 119.6 . . ?
N6 C21 H21 119.5 . . ?
N6 C21 C22 121.1(4) . . ?
C22 C21 H21 119.5 . . ?
C18 C22 H22 120.1 . . ?
C21 C22 C18 119.8(4) . . ?
C21 C22 H22 120.1 . . ?
N6 C23 H23A 109.2 . . ?
N6 C23 H23B 109.2 . . ?
H23A C23 H23B 107.9 . . ?
C24 C23 N6 112.2(4) . . ?
C24 C23 H23A 109.2 . . ?
C24 C23 H23B 109.2 . . ?
C23 C24 H24A 109.5 . . ?
C23 C24 H24B 109.5 . . ?
C23 C24 H24C 109.5 . . ?
H24A C24 H24B 109.5 . . ?
H24A C24 H24C 109.5 . . ?
H24B C24 H24C 109.5 . . ?
C26 C25 H25 119.8 . . ?
C26 C25 C30 120.5(5) . . ?
C30 C25 H25 119.8 . . ?
C25 C26 H26 119.3 . . ?
C25 C26 C27 121.5(5) . . ?
C27 C26 H26 119.3 . . ?
C26 C27 H27 119.7 . . ?
C28 C27 C26 120.6(5) . . ?
C28 C27 H27 119.7 . . ?
C27 C28 H28 119.6 . . ?
C27 C28 C29 120.7(5) . . ?
C29 C28 H28 119.6 . . ?
C28 C29 C30 118.8(4) . . ?
C38 C29 C28 122.8(4) . . ?
C38 C29 C30 118.4(4) . . ?
C25 C30 C29 118.0(4) . . ?
C37 C30 C25 122.5(4) . . ?
C37 C30 C29 119.5(4) . . ?
C36 C31 C32 118.9(5) . . ?
C37 C31 C32 122.4(5) . . ?
C37 C31 C36 118.7(4) . . ?
C31 C32 H32 119.6 . . ?
C33 C32 C31 120.8(6) . . ?
C33 C32 H32 119.6 . . ?
C32 C33 H33 119.7 . . ?
C32 C33 C34 120.7(5) . . ?
C34 C33 H33 119.7 . . ?
C33 C34 H34 119.2 . . ?
C35 C34 C33 121.5(6) . . ?
C35 C34 H34 119.2 . . ?
C34 C35 H35 119.8 . . ?
C34 C35 C36 120.5(6) . . ?
C36 C35 H35 119.8 . . ?
C31 C36 C35 117.6(4) . . ?
C38 C36 C31 120.2(4) . . ?
C38 C36 C35 122.2(5) . . ?
C30 C37 H37 119.0 . . ?
C31 C37 C30 121.9(4) . . ?
C31 C37 H37 119.0 . . ?
C29 C38 H38 119.3 . . ?
C36 C38 C29 121.3(4) . . ?
C36 C38 H38 119.3 . . ?
F13 P3 F15 88.9(5) . . ?
F13 P3 F16 90.9(6) . . ?
F13 P3 F17 86.1(6) . . ?
F13 P3 F18 83.8(6) . . ?
F13A P3 F14A 168.1(11) . . ?
F14 P3 F13 174.1(7) . . ?
F14 P3 F15 88.2(6) . . ?
F14 P3 F16 94.5(8) . . ?
F14 P3 F17 96.6(7) . . ?
F14 P3 F18 91.0(8) . . ?
F15A P3 F13A 100.5(10) . . ?
F15A P3 F14A 89.4(11) . . ?
F15A P3 F16A 88.4(10) . . ?
F15A P3 F17A 170.8(9) . . ?
F15A P3 F18A 97.6(12) . . ?
F16 P3 F15 94.5(7) . . ?
F16 P3 F17 87.1(6) . . ?
F16 P3 F18 173.3(6) . . ?
F16A P3 F13A 91.8(12) . . ?
F16A P3 F14A 81.9(10) . . ?
F16A P3 F17A 89.5(8) . . ?
F17 P3 F15 174.8(6) . . ?
F17A P3 F13A 88.5(9) . . ?
F17A P3 F14A 81.4(10) . . ?
F18 P3 F15 89.5(6) . . ?
F18 P3 F17 88.5(6) . . ?
F18A P3 F13A 95.1(11) . . ?
F18A P3 F14A 90.0(9) . . ?
F18A P3 F16A 169.9(11) . . ?
F18A P3 F17A 83.3(10) . . ?
F1 P1 F2 179.2(2) . . ?
F3 P1 F1 90.0(2) . . ?
F3 P1 F2 90.1(2) . . ?
F3 P1 F4 87.9(3) . . ?
F3 P1 F5 177.1(3) . . ?
F4 P1 F1 88.9(2) . . ?
F4 P1 F2 90.27(19) . . ?
F4 P1 F5 89.2(3) . . ?
F5 P1 F1 90.5(2) . . ?
F5 P1 F2 89.4(2) . . ?
F6 P1 F1 92.1(2) . . ?
F6 P1 F2 88.7(2) . . ?
F6 P1 F3 89.6(3) . . ?
F6 P1 F4 177.3(3) . . ?
F6 P1 F5 93.3(4) . . ?
F8 P2 F7 175.2(3) . . ?
F8 P2 F9 90.8(3) . . ?
F8 P2 F10 98.9(4) . . ?
F8 P2 F11 93.7(3) . . ?
F8 P2 F12 87.2(3) . . ?
F9 P2 F7 88.5(3) . . ?
F9 P2 F12 87.4(3) . . ?
F10 P2 F7 85.9(3) . . ?
F10 P2 F9 90.3(3) . . ?
F10 P2 F11 91.6(3) . . ?
F10 P2 F12 173.5(3) . . ?
F11 P2 F7 86.8(3) . . ?
F11 P2 F9 174.7(3) . . ?
F11 P2 F12 90.2(3) . . ?
F12 P2 F7 88.0(3) . . ?

loop_
_geom_bond_atom_site_label_1
_geom_bond_atom_site_label_2
_geom_bond_distance
_geom_bond_site_symmetry_2
_geom_bond_publ_flag
N1 C1 1.337(4) . ?
N1 C2 1.336(4) . ?
N2 C2 1.330(4) . ?
N2 C3 1.335(4) . ?
N3 C1 1.341(4) . ?
N3 C3 1.331(4) . ?
N4 C6 1.341(5) . ?
N4 C7 1.326(5) . ?
N4 C9 1.506(5) . ?
N5 C13 1.323(5) . ?
N5 C14 1.337(5) . ?
N5 C16 1.509(5) . ?
N6 C20 1.340(5) . ?
N6 C21 1.340(5) . ?
N6 C23 1.499(5) . ?
C1 C4 1.492(5) . ?
C2 C11 1.491(5) . ?
C3 C18 1.493(5) . ?
C4 C5 1.381(5) . ?
C4 C8 1.381(5) . ?
C5 H5 0.9300 . ?
C5 C6 1.363(6) . ?
C6 H6 0.9300 . ?
C7 H7 0.9300 . ?
C7 C8 1.363(6) . ?
C8 H8 0.9300 . ?
C9 H9A 0.9700 . ?
C9 H9B 0.9700 . ?
C9 C10 1.472(8) . ?
C10 H10A 0.9600 . ?
C10 H10B 0.9600 . ?
C10 H10C 0.9600 . ?
C11 C12 1.379(5) . ?
C11 C15 1.378(5) . ?
C12 H12 0.9300 . ?
C12 C13 1.367(6) . ?
C13 H13 0.9300 . ?
C14 H14 0.9300 . ?
C14 C15 1.371(6) . ?
C15 H15 0.9300 . ?
C16 H16A 0.9700 . ?
C16 H16B 0.9700 . ?
C16 C17 1.442(7) . ?
C17 H17A 0.9600 . ?
C17 H17B 0.9600 . ?
C17 H17C 0.9600 . ?
C18 C19 1.386(5) . ?
C18 C22 1.381(5) . ?
C19 H19 0.9300 . ?
C19 C20 1.368(5) . ?
C20 H20 0.9300 . ?
C21 H21 0.9300 . ?
C21 C22 1.367(5) . ?
C22 H22 0.9300 . ?
C23 H23A 0.9700 . ?
C23 H23B 0.9700 . ?
C23 C24 1.481(7) . ?
C24 H24A 0.9600 . ?
C24 H24B 0.9600 . ?
C24 H24C 0.9600 . ?
C25 H25 0.9300 . ?
C25 C26 1.344(7) . ?
C25 C30 1.437(6) . ?
C26 H26 0.9300 . ?
C26 C27 1.405(8) . ?
C27 H27 0.9300 . ?
C27 C28 1.357(7) . ?
C28 H28 0.9300 . ?
C28 C29 1.420(6) . ?
C29 C30 1.438(6) . ?
C29 C38 1.400(6) . ?
C30 C37 1.390(6) . ?
C31 C32 1.438(6) . ?
C31 C36 1.423(6) . ?
C31 C37 1.390(6) . ?
C32 H32 0.9300 . ?
C32 C33 1.341(8) . ?
C33 H33 0.9300 . ?
C33 C34 1.399(9) . ?
C34 H34 0.9300 . ?
C34 C35 1.350(8) . ?
C35 H35 0.9300 . ?
C35 C36 1.446(6) . ?
C36 C38 1.388(6) . ?
C37 H37 0.9300 . ?
C38 H38 0.9300 . ?
P3 F13 1.551(6) . ?
P3 F13A 1.578(11) . ?
P3 F14 1.489(7) . ?
P3 F14A 1.611(11) . ?
P3 F15 1.587(7) . ?
P3 F15A 1.531(10) . ?
P3 F16 1.556(8) . ?
P3 F16A 1.556(10) . ?
P3 F17 1.568(8) . ?
P3 F17A 1.573(9) . ?
P3 F18 1.559(7) . ?
P3 F18A 1.545(11) . ?
P1 F1 1.575(3) . ?
P1 F2 1.593(3) . ?
P1 F3 1.550(4) . ?
P1 F4 1.562(3) . ?
P1 F5 1.564(4) . ?
P1 F6 1.543(4) . ?
P2 F7 1.617(5) . ?
P2 F8 1.527(5) . ?
P2 F9 1.557(4) . ?
P2 F10 1.542(5) . ?
P2 F11 1.548(4) . ?
P2 F12 1.587(5) . ?

loop_
_geom_torsion_atom_site_label_1
_geom_torsion_atom_site_label_2
_geom_torsion_atom_site_label_3
_geom_torsion_atom_site_label_4
_geom_torsion
_geom_torsion_site_symmetry_1
_geom_torsion_site_symmetry_2
_geom_torsion_site_symmetry_3
_geom_torsion_site_symmetry_4
_geom_torsion_publ_flag
N1 C1 C4 C5 -166.3(3) . . . . ?
N1 C1 C4 C8 13.8(5) . . . . ?
N1 C2 C11 C12 0.6(5) . . . . ?
N1 C2 C11 C15 179.7(3) . . . . ?
N2 C2 C11 C12 -178.7(3) . . . . ?
N2 C2 C11 C15 0.4(5) . . . . ?
N2 C3 C18 C19 -9.5(4) . . . . ?
N2 C3 C18 C22 170.3(3) . . . . ?
N3 C1 C4 C5 14.1(5) . . . . ?
N3 C1 C4 C8 -165.8(3) . . . . ?
N3 C3 C18 C19 170.7(3) . . . . ?
N3 C3 C18 C22 -9.5(4) . . . . ?
N4 C7 C8 C4 0.6(6) . . . . ?
N5 C14 C15 C11 0.1(7) . . . . ?
N6 C21 C22 C18 -0.4(5) . . . . ?
C1 N1 C2 N2 2.5(4) . . . . ?
C1 N1 C2 C11 -176.7(3) . . . . ?
C1 N3 C3 N2 2.1(4) . . . . ?
C1 N3 C3 C18 -178.1(3) . . . . ?
C1 C4 C5 C6 179.5(4) . . . . ?
C1 C4 C8 C7 179.6(3) . . . . ?
C2 N1 C1 N3 -0.4(4) . . . . ?
C2 N1 C1 C4 -180.0(3) . . . . ?
C2 N2 C3 N3 -0.4(4) . . . . ?
C2 N2 C3 C18 179.8(3) . . . . ?
C2 C11 C12 C13 179.8(4) . . . . ?
C2 C11 C15 C14 179.9(4) . . . . ?
C3 N2 C2 N1 -2.1(4) . . . . ?
C3 N2 C2 C11 177.1(3) . . . . ?
C3 N3 C1 N1 -1.7(4) . . . . ?
C3 N3 C1 C4 177.9(3) . . . . ?
C3 C18 C19 C20 179.1(3) . . . . ?
C3 C18 C22 C21 -178.9(3) . . . . ?
C4 C5 C6 N4 1.3(8) . . . . ?
C5 C4 C8 C7 -0.3(6) . . . . ?
C6 N4 C7 C8 0.1(6) . . . . ?
C6 N4 C9 C10 54.5(7) . . . . ?
C7 N4 C6 C5 -1.0(7) . . . . ?
C7 N4 C9 C10 -126.2(5) . . . . ?
C8 C4 C5 C6 -0.6(6) . . . . ?
C9 N4 C6 C5 178.3(5) . . . . ?
C9 N4 C7 C8 -179.2(4) . . . . ?
C11 C12 C13 N5 0.6(7) . . . . ?
C12 C11 C15 C14 -1.0(6) . . . . ?
C13 N5 C14 C15 1.2(7) . . . . ?
C13 N5 C16 C17 84.3(6) . . . . ?
C14 N5 C13 C12 -1.5(7) . . . . ?
C14 N5 C16 C17 -95.1(6) . . . . ?
C15 C11 C12 C13 0.7(6) . . . . ?
C16 N5 C13 C12 179.1(4) . . . . ?
C16 N5 C14 C15 -179.4(4) . . . . ?
C18 C19 C20 N6 -0.1(6) . . . . ?
C19 C18 C22 C21 0.9(5) . . . . ?
C20 N6 C21 C22 -0.4(5) . . . . ?
C20 N6 C23 C24 -119.1(5) . . . . ?
C21 N6 C20 C19 0.7(6) . . . . ?
C21 N6 C23 C24 62.9(5) . . . . ?
C22 C18 C19 C20 -0.6(5) . . . . ?
C23 N6 C20 C19 -177.3(4) . . . . ?
C23 N6 C21 C22 177.5(3) . . . . ?
C25 C26 C27 C28 0.2(7) . . . . ?
C25 C30 C37 C31 -179.6(3) . . . . ?
C26 C25 C30 C29 -0.8(5) . . . . ?
C26 C25 C30 C37 179.2(4) . . . . ?
C26 C27 C28 C29 -0.4(6) . . . . ?
C27 C28 C29 C30 0.0(5) . . . . ?
C27 C28 C29 C38 179.9(4) . . . . ?
C28 C29 C30 C25 0.6(5) . . . . ?
C28 C29 C30 C37 -179.5(3) . . . . ?
C28 C29 C38 C36 179.2(3) . . . . ?
C29 C30 C37 C31 0.4(5) . . . . ?
C30 C25 C26 C27 0.5(6) . . . . ?
C30 C29 C38 C36 -0.9(5) . . . . ?
C31 C32 C33 C34 -0.3(7) . . . . ?
C31 C36 C38 C29 0.1(5) . . . . ?
C32 C31 C36 C35 0.3(5) . . . . ?
C32 C31 C36 C38 -179.4(3) . . . . ?
C32 C31 C37 C30 179.1(3) . . . . ?
C32 C33 C34 C35 -0.5(8) . . . . ?
C33 C34 C35 C36 1.3(8) . . . . ?
C34 C35 C36 C31 -1.1(6) . . . . ?
C34 C35 C36 C38 178.5(4) . . . . ?
C35 C36 C38 C29 -179.6(4) . . . . ?
C36 C31 C32 C33 0.4(6) . . . . ?
C36 C31 C37 C30 -1.2(5) . . . . ?
C37 C31 C32 C33 180.0(4) . . . . ?
C37 C31 C36 C35 -179.3(3) . . . . ?
C37 C31 C36 C38 1.0(5) . . . . ?
C38 C29 C30 C25 -179.3(3) . . . . ?
C38 C29 C30 C37 0.7(5) . . . . ?
